data_7039453
loop_
_publ_author_name
'MacInnis, Morgan C.'
'Ruddy, Adam J.'
'McDonald, Robert'
'Ferguson, Michael J.'
'Turculet, Laura'

_publ_section_title
;
 Synthesis and characterization of five-coordinate, 16-electron Ru(II)
 complexes supported by tridentate bis(phosphino)silyl ligation.
;
_journal_issue 40
_journal_name_full 'Dalton transactions (Cambridge, England : 2003)'
_journal_page_first 15850
_journal_page_last 15858
_journal_paper_doi 10.1039/c6dt01869f
_journal_volume 45
_journal_year 2016
_chemical_formula_sum 'C40 H61 P3 Ru Si'
_chemical_formula_weight 763.96
_chemical_name_systematic
; 
 ? 
;
_chemical_properties_physical 'Air-sensitive, Moisture-sensitive, Oxygen-sensitive'
_space_group_IT_number 2
_symmetry_cell_setting triclinic
_symmetry_space_group_name_Hall '-P 1'
_symmetry_space_group_name_H-M 'P -1'
_atom_sites_solution_hydrogens geom
_atom_sites_solution_primary direct
_atom_sites_solution_secondary difmap
_audit_creation_method SHELXL-97
_audit_update_record
;
2014-10-15 deposited with the CCDC.
2016-05-27 downloaded from the CCDC.
;
_cell_angle_alpha 87.6054(5)
_cell_angle_beta 70.3495(5)
_cell_angle_gamma 89.9268(5)
_cell_formula_units_Z 2
_cell_length_a 10.5218(5)
_cell_length_b 12.5407(6)
_cell_length_c 15.2414(7)
_cell_measurement_reflns_used 9946
_cell_measurement_temperature 173(2)
_cell_measurement_theta_max 27.54
_cell_measurement_theta_min 2.20
_cell_volume 1892.16(15)
_computing_cell_refinement 'Bruker SAINT'
_computing_data_collection 'Bruker APEX2'
_computing_data_reduction 'Bruker SAINT'
_computing_molecular_graphics 'Bruker SHELXTL'
_computing_publication_material 'Bruker SHELXTL'
_computing_structure_refinement 'SHELXL-97 (Sheldrick, 2008)'
_computing_structure_solution 'SIR97 (Altomare et al, 1999)'
_diffrn_ambient_temperature 173(2)
_diffrn_measured_fraction_theta_full 0.995
_diffrn_measured_fraction_theta_max 0.985
_diffrn_measurement_device_type 'Bruker APEX-II CCD'
_diffrn_measurement_method '\w scans'
_diffrn_radiation_monochromator graphite
_diffrn_radiation_source 'fine-focus sealed tube'
_diffrn_radiation_type MoK\a
_diffrn_radiation_wavelength 0.71073
_diffrn_reflns_av_R_equivalents 0.0121
_diffrn_reflns_av_sigmaI/netI 0.0188
_diffrn_reflns_limit_h_max 13
_diffrn_reflns_limit_h_min -13
_diffrn_reflns_limit_k_max 16
_diffrn_reflns_limit_k_min -16
_diffrn_reflns_limit_l_max 19
_diffrn_reflns_limit_l_min -19
_diffrn_reflns_number 16781
_diffrn_reflns_theta_full 26.40
_diffrn_reflns_theta_max 27.54
_diffrn_reflns_theta_min 1.42
_exptl_absorpt_coefficient_mu 0.600
_exptl_absorpt_correction_T_max 0.8367
_exptl_absorpt_correction_T_min 0.7686
_exptl_absorpt_correction_type multi-scan
_exptl_absorpt_process_details 'SADABS (Sheldrick, 2008)'
_exptl_crystal_colour yellow
_exptl_crystal_density_diffrn 1.341
_exptl_crystal_density_method 'not measured'
_exptl_crystal_description fragment
_exptl_crystal_F_000 808
_exptl_crystal_size_max 0.46
_exptl_crystal_size_mid 0.36
_exptl_crystal_size_min 0.31
_refine_diff_density_max 0.880
_refine_diff_density_min -0.477
_refine_diff_density_rms 0.061
_refine_ls_extinction_method none
_refine_ls_goodness_of_fit_ref 1.071
_refine_ls_hydrogen_treatment constr
_refine_ls_matrix_type full
_refine_ls_number_parameters 410
_refine_ls_number_reflns 8620
_refine_ls_number_restraints 0
_refine_ls_restrained_S_all 1.071
_refine_ls_R_factor_all 0.0243
_refine_ls_R_factor_gt 0.0225
_refine_ls_shift/su_max 0.001
_refine_ls_shift/su_mean 0.000
_refine_ls_structure_factor_coef Fsqd
_refine_ls_weighting_details 'calc w=1/[\s^2^(Fo^2^)+(0.0344P)^2^+0.9535P] where P=(Fo^2^+2Fc^2^)/3'
_refine_ls_weighting_scheme calc
_refine_ls_wR_factor_gt 0.0633
_refine_ls_wR_factor_ref 0.0647
_reflns_number_gt 8106
_reflns_number_total 8620
_reflns_threshold_expression I>2\s(I)
_cod_data_source_file c6dt01869f2.cif
_cod_data_source_block dal09n8
_cod_depositor_comments
;
The following automatic conversions were performed:

'_symmetry_cell_setting' value 'Triclinic' changed to 'triclinic'
according to
/usr/data/users/saulius/crontab/automatic-downloads/rss-feeds/RSC/lib/dictionaries/cif_core.dic
dictionary named 'cif_core.dic' version 2.4.2 from 2011-04-26.

Automatic conversion script
Id: cif_fix_values 4268 2015-11-12 08:31:59Z antanas 

 Adding full bibliography for 7039453--7039457.cif.
;
_cod_original_sg_symbol_H-M P-1
_cod_database_code 7039453

loop_
_symmetry_equiv_pos_as_xyz
'x, y, z'
'-x, -y, -z'

loop_
_atom_site_label
_atom_site_type_symbol
_atom_site_fract_x
_atom_site_fract_y
_atom_site_fract_z
_atom_site_U_iso_or_equiv
_atom_site_adp_type
_atom_site_occupancy
_atom_site_symmetry_multiplicity
_atom_site_calc_flag
_atom_site_refinement_flags
Ru Ru 0.547944(11) 0.261411(9) 0.129418(7) 0.01454(4) Uani 1 1 d .
P1 P 0.34205(4) 0.17239(3) 0.19416(3) 0.01587(8) Uani 1 1 d .
P2 P 0.54373(4) 0.35838(3) 0.25912(3) 0.01553(8) Uani 1 1 d .
P3 P 0.77538(4) 0.29856(3) 0.04994(3) 0.02009(8) Uani 1 1 d .
Si Si 0.61585(4) 0.11471(3) 0.20338(3) 0.01820(9) Uani 1 1 d .
C1 C 0.77885(18) 0.03519(15) 0.16194(14) 0.0323(4) Uani 1 1 d .
H1A H 0.7778 -0.0203 0.2094 0.039 Uiso 1 1 calc R
H1B H 0.8564 0.0832 0.1516 0.039 Uiso 1 1 calc R
H1C H 0.7859 0.0018 0.1035 0.039 Uiso 1 1 calc R
C2 C 0.90208(16) 0.29076(15) 0.10995(13) 0.0288(4) Uani 1 1 d .
H2A H 0.9488 0.3598 0.1027 0.035 Uiso 1 1 calc R
H2B H 0.9678 0.2356 0.0825 0.035 Uiso 1 1 calc R
H2C H 0.8567 0.2728 0.1764 0.035 Uiso 1 1 calc R
C3 C 0.82838(17) 0.42785(14) -0.01471(12) 0.0281(3) Uani 1 1 d .
H3A H 0.9264 0.4288 -0.0461 0.034 Uiso 1 1 calc R
H3B H 0.8035 0.4858 0.0289 0.034 Uiso 1 1 calc R
H3C H 0.7834 0.4376 -0.0612 0.034 Uiso 1 1 calc R
C4 C 0.85579(18) 0.21186(16) -0.04699(13) 0.0321(4) Uani 1 1 d .
H4A H 0.9520 0.2304 -0.0743 0.039 Uiso 1 1 calc R
H4B H 0.8128 0.2217 -0.0946 0.039 Uiso 1 1 calc R
H4C H 0.8455 0.1372 -0.0238 0.039 Uiso 1 1 calc R
C11 C 0.48433(16) 0.00196(12) 0.22551(10) 0.0199(3) Uani 1 1 d .
C12 C 0.36119(16) 0.03004(12) 0.21479(10) 0.0196(3) Uani 1 1 d .
C13 C 0.26026(17) -0.04663(13) 0.22361(11) 0.0232(3) Uani 1 1 d .
H13 H 0.1779 -0.0261 0.2154 0.028 Uiso 1 1 calc R
C14 C 0.28088(18) -0.15225(13) 0.24433(11) 0.0266(3) Uani 1 1 d .
H14 H 0.2127 -0.2045 0.2507 0.032 Uiso 1 1 calc R
C15 C 0.40185(19) -0.18156(13) 0.25586(12) 0.0283(4) Uani 1 1 d .
H15 H 0.4160 -0.2541 0.2703 0.034 Uiso 1 1 calc R
C16 C 0.50209(18) -0.10592(13) 0.24648(11) 0.0256(3) Uani 1 1 d .
H16 H 0.5843 -0.1275 0.2544 0.031 Uiso 1 1 calc R
C21 C 0.60459(15) 0.15846(12) 0.32430(11) 0.0197(3) Uani 1 1 d .
C22 C 0.57252(14) 0.26453(12) 0.34917(10) 0.0183(3) Uani 1 1 d .
C23 C 0.55890(17) 0.29290(14) 0.44040(11) 0.0239(3) Uani 1 1 d .
H23 H 0.5390 0.3646 0.4574 0.029 Uiso 1 1 calc R
C24 C 0.57401(17) 0.21824(14) 0.50568(11) 0.0271(3) Uani 1 1 d .
H24 H 0.5629 0.2388 0.5671 0.033 Uiso 1 1 calc R
C25 C 0.60529(17) 0.11390(14) 0.48168(12) 0.0272(3) Uani 1 1 d .
H25 H 0.6157 0.0625 0.5263 0.033 Uiso 1 1 calc R
C26 C 0.62123(17) 0.08518(13) 0.39203(12) 0.0247(3) Uani 1 1 d .
H26 H 0.6441 0.0137 0.3756 0.030 Uiso 1 1 calc R
C31 C 0.28067(15) 0.18412(12) 0.09466(10) 0.0199(3) Uani 1 1 d .
H31 H 0.1902 0.1493 0.1084 0.024 Uiso 1 1 calc R
C32 C 0.39110(16) 0.13103(13) 0.01664(11) 0.0228(3) Uani 1 1 d .
H32A H 0.3952 0.0542 0.0332 0.027 Uiso 1 1 calc R
H32B H 0.3700 0.1374 -0.0419 0.027 Uiso 1 1 calc R
C33 C 0.52671(16) 0.18470(13) 0.00258(10) 0.0217(3) Uani 1 1 d .
H33 H 0.6081 0.1473 -0.0377 0.026 Uiso 1 1 calc R
C34 C 0.53006(16) 0.29865(13) -0.00776(10) 0.0215(3) Uani 1 1 d .
H34 H 0.6049 0.3366 -0.0582 0.026 Uiso 1 1 calc R
C35 C 0.41898(16) 0.35506(13) 0.04815(11) 0.0208(3) Uani 1 1 d .
H35 H 0.4258 0.4348 0.0438 0.025 Uiso 1 1 calc R
C36 C 0.27836(15) 0.30503(12) 0.07400(11) 0.0208(3) Uani 1 1 d .
H36A H 0.2431 0.3183 0.0220 0.025 Uiso 1 1 calc R
H36B H 0.2169 0.3391 0.1296 0.025 Uiso 1 1 calc R
C41 C 0.19574(15) 0.20479(12) 0.29912(10) 0.0190(3) Uani 1 1 d .
H41 H 0.1996 0.2838 0.3048 0.023 Uiso 1 1 calc R
C42 C 0.05466(16) 0.17946(14) 0.29492(12) 0.0262(3) Uani 1 1 d .
H42A H 0.0444 0.2152 0.2386 0.031 Uiso 1 1 calc R
H42B H 0.0444 0.1015 0.2908 0.031 Uiso 1 1 calc R
C43 C -0.05469(17) 0.21808(15) 0.38213(13) 0.0329(4) Uani 1 1 d .
H43A H -0.0477 0.2966 0.3838 0.039 Uiso 1 1 calc R
H43B H -0.1448 0.2003 0.3792 0.039 Uiso 1 1 calc R
C44 C -0.04086(19) 0.16696(17) 0.47028(13) 0.0369(4) Uani 1 1 d .
H44A H -0.0551 0.0889 0.4711 0.044 Uiso 1 1 calc R
H44B H -0.1109 0.1951 0.5253 0.044 Uiso 1 1 calc R
C45 C 0.09885(19) 0.18987(16) 0.47595(12) 0.0341(4) Uani 1 1 d .
H45A H 0.1075 0.1519 0.5319 0.041 Uiso 1 1 calc R
H45B H 0.1090 0.2673 0.4824 0.041 Uiso 1 1 calc R
C46 C 0.21109(17) 0.15396(14) 0.38868(11) 0.0247(3) Uani 1 1 d .
H46A H 0.2079 0.0753 0.3865 0.030 Uiso 1 1 calc R
H46B H 0.3000 0.1745 0.3922 0.030 Uiso 1 1 calc R
C51 C 0.37921(14) 0.42468(12) 0.32613(10) 0.0179(3) Uani 1 1 d .
H51 H 0.3165 0.3642 0.3579 0.022 Uiso 1 1 calc R
C52 C 0.31488(15) 0.47790(13) 0.25872(11) 0.0211(3) Uani 1 1 d .
H52A H 0.3699 0.5412 0.2270 0.025 Uiso 1 1 calc R
H52B H 0.3159 0.4272 0.2104 0.025 Uiso 1 1 calc R
C53 C 0.16943(16) 0.51255(14) 0.30783(12) 0.0261(3) Uani 1 1 d .
H53A H 0.1359 0.5512 0.2622 0.031 Uiso 1 1 calc R
H53B H 0.1114 0.4485 0.3322 0.031 Uiso 1 1 calc R
C54 C 0.15922(16) 0.58440(13) 0.38797(12) 0.0261(3) Uani 1 1 d .
H54A H 0.2052 0.6534 0.3628 0.031 Uiso 1 1 calc R
H54B H 0.0631 0.5988 0.4222 0.031 Uiso 1 1 calc R
C55 C 0.22312(17) 0.53261(14) 0.45443(12) 0.0265(3) Uani 1 1 d .
H55A H 0.1703 0.4679 0.4850 0.032 Uiso 1 1 calc R
H55B H 0.2200 0.5827 0.5036 0.032 Uiso 1 1 calc R
C56 C 0.37017(16) 0.50170(13) 0.40421(11) 0.0224(3) Uani 1 1 d .
H56A H 0.4076 0.4671 0.4496 0.027 Uiso 1 1 calc R
H56B H 0.4247 0.5668 0.3771 0.027 Uiso 1 1 calc R
C61 C 0.67492(15) 0.46765(12) 0.23952(10) 0.0190(3) Uani 1 1 d .
H61 H 0.7572 0.4409 0.1909 0.023 Uiso 1 1 calc R
C62 C 0.72178(17) 0.49448(14) 0.32141(11) 0.0246(3) Uani 1 1 d .
H62A H 0.6444 0.5210 0.3728 0.030 Uiso 1 1 calc R
H62B H 0.7546 0.4289 0.3448 0.030 Uiso 1 1 calc R
C63 C 0.83479(18) 0.57920(16) 0.29173(13) 0.0321(4) Uani 1 1 d .
H63A H 0.8605 0.5966 0.3464 0.038 Uiso 1 1 calc R
H63B H 0.9151 0.5501 0.2443 0.038 Uiso 1 1 calc R
C64 C 0.79138(19) 0.68023(15) 0.25186(13) 0.0317(4) Uani 1 1 d .
H64A H 0.8669 0.7328 0.2323 0.038 Uiso 1 1 calc R
H64B H 0.7145 0.7120 0.3003 0.038 Uiso 1 1 calc R
C65 C 0.74990(17) 0.65474(14) 0.16841(12) 0.0259(3) Uani 1 1 d .
H65A H 0.8291 0.6288 0.1180 0.031 Uiso 1 1 calc R
H65B H 0.7183 0.7206 0.1445 0.031 Uiso 1 1 calc R
C66 C 0.63713(15) 0.56970(12) 0.19496(11) 0.0210(3) Uani 1 1 d .
H66A H 0.6171 0.5513 0.1384 0.025 Uiso 1 1 calc R
H66B H 0.5543 0.5995 0.2393 0.025 Uiso 1 1 calc R

loop_
_atom_site_aniso_label
_atom_site_aniso_U_11
_atom_site_aniso_U_22
_atom_site_aniso_U_33
_atom_site_aniso_U_23
_atom_site_aniso_U_13
_atom_site_aniso_U_12
Ru 0.01332(6) 0.01777(7) 0.01164(6) -0.00090(4) -0.00300(4) 0.00175(4)
P1 0.01511(17) 0.01716(17) 0.01478(17) -0.00055(13) -0.00431(14) 0.00096(13)
P2 0.01459(17) 0.01869(18) 0.01331(17) -0.00107(13) -0.00466(13) 0.00152(13)
P3 0.01452(18) 0.0258(2) 0.01729(18) -0.00115(15) -0.00178(14) 0.00139(14)
Si 0.01696(19) 0.0195(2) 0.01784(19) -0.00088(15) -0.00551(15) 0.00383(15)
C1 0.0240(8) 0.0304(9) 0.0381(10) 0.0015(7) -0.0052(7) 0.0100(7)
C2 0.0180(7) 0.0354(9) 0.0336(9) -0.0012(7) -0.0097(7) 0.0032(6)
C3 0.0216(8) 0.0331(9) 0.0255(8) 0.0045(7) -0.0030(6) -0.0036(6)
C4 0.0226(8) 0.0412(10) 0.0259(9) -0.0091(7) 0.0014(7) 0.0040(7)
C11 0.0243(7) 0.0199(7) 0.0144(7) -0.0017(5) -0.0052(6) 0.0026(6)
C12 0.0230(7) 0.0187(7) 0.0147(7) -0.0017(5) -0.0033(6) 0.0009(6)
C13 0.0243(8) 0.0237(8) 0.0211(7) -0.0013(6) -0.0069(6) -0.0004(6)
C14 0.0350(9) 0.0228(8) 0.0210(8) -0.0009(6) -0.0079(7) -0.0053(6)
C15 0.0433(10) 0.0180(7) 0.0236(8) 0.0008(6) -0.0115(7) 0.0014(7)
C16 0.0320(9) 0.0228(8) 0.0229(8) -0.0007(6) -0.0103(7) 0.0055(6)
C21 0.0167(7) 0.0242(7) 0.0193(7) 0.0018(6) -0.0079(6) -0.0014(5)
C22 0.0151(6) 0.0246(7) 0.0157(7) 0.0019(5) -0.0060(5) -0.0006(5)
C23 0.0261(8) 0.0275(8) 0.0187(7) -0.0014(6) -0.0083(6) 0.0017(6)
C24 0.0289(8) 0.0367(9) 0.0161(7) 0.0031(6) -0.0087(6) -0.0051(7)
C25 0.0284(8) 0.0316(9) 0.0238(8) 0.0110(7) -0.0130(7) -0.0088(7)
C26 0.0263(8) 0.0224(8) 0.0279(8) 0.0045(6) -0.0132(7) -0.0031(6)
C31 0.0197(7) 0.0234(7) 0.0187(7) -0.0006(6) -0.0092(6) -0.0008(6)
C32 0.0264(8) 0.0259(8) 0.0178(7) -0.0046(6) -0.0093(6) 0.0003(6)
C33 0.0222(7) 0.0272(8) 0.0149(7) -0.0042(6) -0.0046(6) 0.0021(6)
C34 0.0232(7) 0.0285(8) 0.0127(7) 0.0007(6) -0.0061(6) -0.0012(6)
C35 0.0224(7) 0.0223(7) 0.0188(7) 0.0020(6) -0.0088(6) 0.0002(6)
C36 0.0207(7) 0.0248(8) 0.0190(7) 0.0005(6) -0.0096(6) 0.0019(6)
C41 0.0157(7) 0.0206(7) 0.0190(7) -0.0021(5) -0.0033(6) 0.0003(5)
C42 0.0159(7) 0.0332(9) 0.0279(8) -0.0037(7) -0.0050(6) -0.0013(6)
C43 0.0161(8) 0.0357(9) 0.0397(10) -0.0065(8) 0.0007(7) -0.0012(6)
C44 0.0281(9) 0.0408(11) 0.0295(9) -0.0060(8) 0.0071(7) -0.0043(8)
C45 0.0333(9) 0.0422(10) 0.0202(8) -0.0056(7) 0.0003(7) -0.0001(8)
C46 0.0240(8) 0.0299(8) 0.0178(7) -0.0012(6) -0.0039(6) 0.0012(6)
C51 0.0152(6) 0.0214(7) 0.0163(7) -0.0037(5) -0.0038(5) 0.0014(5)
C52 0.0184(7) 0.0248(8) 0.0210(7) -0.0046(6) -0.0073(6) 0.0037(6)
C53 0.0179(7) 0.0298(8) 0.0318(9) -0.0061(7) -0.0094(6) 0.0054(6)
C54 0.0184(7) 0.0258(8) 0.0304(9) -0.0071(6) -0.0028(6) 0.0047(6)
C55 0.0234(8) 0.0301(9) 0.0214(8) -0.0070(6) -0.0006(6) 0.0029(6)
C56 0.0207(7) 0.0286(8) 0.0177(7) -0.0063(6) -0.0056(6) 0.0025(6)
C61 0.0158(7) 0.0234(7) 0.0183(7) -0.0010(6) -0.0064(6) 0.0003(5)
C62 0.0242(8) 0.0301(8) 0.0233(8) 0.0016(6) -0.0132(6) -0.0043(6)
C63 0.0260(8) 0.0426(10) 0.0319(9) 0.0006(8) -0.0156(7) -0.0093(7)
C64 0.0331(9) 0.0324(9) 0.0293(9) -0.0002(7) -0.0100(7) -0.0124(7)
C65 0.0266(8) 0.0267(8) 0.0223(8) 0.0029(6) -0.0057(6) -0.0055(6)
C66 0.0198(7) 0.0228(7) 0.0197(7) 0.0010(6) -0.0061(6) -0.0009(6)

loop_
_atom_type_symbol
_atom_type_description
_atom_type_scat_dispersion_real
_atom_type_scat_dispersion_imag
_atom_type_scat_source
C C 0.0033 0.0016 'International Tables Vol C Tables 4.2.6.8 and 6.1.1.4'
H H 0.0000 0.0000 'International Tables Vol C Tables 4.2.6.8 and 6.1.1.4'
Si Si 0.0817 0.0704 'International Tables Vol C Tables 4.2.6.8 and 6.1.1.4'
P P 0.1023 0.0942 'International Tables Vol C Tables 4.2.6.8 and 6.1.1.4'
Ru Ru -1.2594 0.8363 'International Tables Vol C Tables 4.2.6.8 and 6.1.1.4'

loop_
_geom_angle_atom_site_label_1
_geom_angle_atom_site_label_2
_geom_angle_atom_site_label_3
_geom_angle
C34 Ru C33 37.32(6)
C34 Ru P1 96.77(4)
C33 Ru P1 78.65(4)
C34 Ru P3 82.90(4)
C33 Ru P3 91.06(4)
P1 Ru P3 162.459(15)
C34 Ru P2 136.15(4)
C33 Ru P2 171.24(4)
P1 Ru P2 98.544(13)
P3 Ru P2 93.610(14)
C34 Ru Si 136.50(4)
C33 Ru Si 100.96(4)
P1 Ru Si 80.407(14)
P3 Ru Si 87.770(15)
P2 Ru Si 86.639(14)
C34 Ru C35 35.23(6)
C33 Ru C35 62.71(6)
P1 Ru C35 80.05(4)
P3 Ru C35 107.98(4)
P2 Ru C35 108.73(4)
Si Ru C35 156.70(4)
C12 P1 C31 106.01(7)
C12 P1 C41 101.82(7)
C31 P1 C41 106.08(7)
C12 P1 Ru 112.53(5)
C31 P1 Ru 99.52(5)
C41 P1 Ru 128.95(5)
C22 P2 C61 104.86(6)
C22 P2 C51 102.93(7)
C61 P2 C51 103.88(7)
C22 P2 Ru 108.85(5)
C61 P2 Ru 117.30(5)
C51 P2 Ru 117.43(5)
C4 P3 C3 97.58(8)
C4 P3 C2 99.41(9)
C3 P3 C2 98.70(8)
C4 P3 Ru 114.87(6)
C3 P3 Ru 120.29(6)
C2 P3 Ru 121.48(6)
C21 Si C1 104.53(8)
C21 Si C11 105.24(7)
C1 Si C11 100.46(8)
C21 Si Ru 106.37(5)
C1 Si Ru 129.22(6)
C11 Si Ru 108.86(5)
C12 C11 C16 117.34(15)
C12 C11 Si 116.15(11)
C16 C11 Si 126.42(12)
C11 C12 C13 121.41(14)
C11 C12 P1 114.74(11)
C13 C12 P1 123.80(12)
C14 C13 C12 119.82(15)
C13 C14 C15 119.63(16)
C16 C15 C14 120.59(15)
C15 C16 C11 121.20(16)
C22 C21 C26 118.36(14)
C22 C21 Si 120.25(11)
C26 C21 Si 121.32(12)
C21 C22 C23 118.77(14)
C21 C22 P2 117.24(11)
C23 C22 P2 123.95(12)
C24 C23 C22 121.29(16)
C25 C24 C23 120.19(15)
C26 C25 C24 119.25(15)
C25 C26 C21 122.14(16)
C32 C31 C36 110.94(13)
C32 C31 P1 103.49(10)
C36 C31 P1 104.29(10)
C33 C32 C31 109.62(12)
C34 C33 C32 115.95(14)
C34 C33 Ru 68.35(8)
C32 C33 Ru 115.90(10)
C35 C34 C33 118.29(14)
C35 C34 Ru 80.47(9)
C33 C34 Ru 74.33(9)
C34 C35 C36 118.78(14)
C34 C35 Ru 64.29(8)
C36 C35 Ru 110.30(10)
C35 C36 C31 111.39(12)
C46 C41 C42 110.34(13)
C46 C41 P1 111.15(10)
C42 C41 P1 116.08(11)
C43 C42 C41 110.08(14)
C44 C43 C42 111.35(15)
C43 C44 C45 110.91(15)
C44 C45 C46 111.22(15)
C45 C46 C41 111.30(14)
C52 C51 C56 108.70(12)
C52 C51 P2 110.70(10)
C56 C51 P2 121.67(10)
C53 C52 C51 112.86(13)
C54 C53 C52 111.72(13)
C55 C54 C53 110.93(13)
C54 C55 C56 112.02(13)
C55 C56 C51 110.71(13)
C62 C61 C66 110.68(13)
C62 C61 P2 118.10(11)
C66 C61 P2 111.82(10)
C63 C62 C61 111.24(13)
C64 C63 C62 111.56(14)
C63 C64 C65 110.04(15)
C64 C65 C66 111.20(13)
C65 C66 C61 112.44(13)

loop_
_geom_bond_atom_site_label_1
_geom_bond_atom_site_label_2
_geom_bond_distance
Ru C34 2.1926(15)
Ru C33 2.2713(15)
Ru P1 2.3216(4)
Ru P3 2.3275(4)
Ru P2 2.3518(4)
Ru Si 2.3518(4)
Ru C35 2.3999(15)
P1 C12 1.8223(15)
P1 C31 1.8381(15)
P1 C41 1.8683(15)
P2 C22 1.8720(15)
P2 C61 1.8882(15)
P2 C51 1.8998(15)
P3 C4 1.8363(18)
P3 C3 1.8465(17)
P3 C2 1.8536(17)
Si C21 1.9103(16)
Si C1 1.9117(17)
Si C11 1.9182(16)
C11 C12 1.402(2)
C11 C16 1.404(2)
C12 C13 1.402(2)
C13 C14 1.383(2)
C14 C15 1.389(3)
C15 C16 1.387(2)
C21 C22 1.408(2)
C21 C26 1.408(2)
C22 C23 1.410(2)
C23 C24 1.386(2)
C24 C25 1.383(3)
C25 C26 1.383(2)
C31 C32 1.530(2)
C31 C36 1.538(2)
C32 C33 1.523(2)
C33 C34 1.430(2)
C34 C35 1.404(2)
C35 C36 1.526(2)
C41 C46 1.540(2)
C41 C42 1.541(2)
C42 C43 1.533(2)
C43 C44 1.515(3)
C44 C45 1.529(3)
C45 C46 1.536(2)
C51 C52 1.539(2)
C51 C56 1.542(2)
C52 C53 1.532(2)
C53 C54 1.523(2)
C54 C55 1.517(2)
C55 C56 1.535(2)
C61 C62 1.537(2)
C61 C66 1.538(2)
C62 C63 1.533(2)
C63 C64 1.518(3)
C64 C65 1.523(2)
C65 C66 1.534(2)

loop_
_geom_torsion_atom_site_label_1
_geom_torsion_atom_site_label_2
_geom_torsion_atom_site_label_3
_geom_torsion_atom_site_label_4
_geom_torsion
C34 Ru P1 C12 111.57(7)
C33 Ru P1 C12 78.78(7)
P3 Ru P1 C12 23.71(8)
P2 Ru P1 C12 -109.65(5)
Si Ru P1 C12 -24.55(5)
C35 Ru P1 C12 142.70(7)
C34 Ru P1 C31 -0.30(7)
C33 Ru P1 C31 -33.09(7)
P3 Ru P1 C31 -88.15(7)
P2 Ru P1 C31 138.49(5)
Si Ru P1 C31 -136.42(5)
C35 Ru P1 C31 30.84(6)
C34 Ru P1 C41 -120.08(8)
C33 Ru P1 C41 -152.87(8)
P3 Ru P1 C41 152.07(7)
P2 Ru P1 C41 18.70(7)
Si Ru P1 C41 103.80(6)
C35 Ru P1 C41 -88.95(7)
C34 Ru P2 C22 -178.15(8)
C33 Ru P2 C22 143.3(3)
P1 Ru P2 C22 72.67(5)
P3 Ru P2 C22 -94.65(5)
Si Ru P2 C22 -7.10(5)
C35 Ru P2 C22 154.99(6)
C34 Ru P2 C61 -59.39(8)
C33 Ru P2 C61 -98.0(3)
P1 Ru P2 C61 -168.57(5)
P3 Ru P2 C61 24.11(5)
Si Ru P2 C61 111.66(5)
C35 Ru P2 C61 -86.25(7)
C34 Ru P2 C51 65.51(8)
C33 Ru P2 C51 26.9(3)
P1 Ru P2 C51 -43.67(6)
P3 Ru P2 C51 149.01(5)
Si Ru P2 C51 -123.44(5)
C35 Ru P2 C51 38.65(7)
C34 Ru P3 C4 -60.63(8)
C33 Ru P3 C4 -24.13(8)
P1 Ru P3 C4 29.37(9)
P2 Ru P3 C4 163.29(7)
Si Ru P3 C4 76.80(7)
C35 Ru P3 C4 -85.69(8)
C34 Ru P3 C3 55.42(8)
C33 Ru P3 C3 91.92(8)
P1 Ru P3 C3 145.42(8)
P2 Ru P3 C3 -80.66(7)
Si Ru P3 C3 -167.15(7)
C35 Ru P3 C3 30.36(8)
C34 Ru P3 C2 179.69(8)
C33 Ru P3 C2 -143.81(8)
P1 Ru P3 C2 -90.31(8)
P2 Ru P3 C2 43.61(7)
Si Ru P3 C2 -42.88(7)
C35 Ru P3 C2 154.63(8)
C34 Ru Si C21 177.62(8)
C33 Ru Si C21 -168.97(6)
P1 Ru Si C21 -92.63(5)
P3 Ru Si C21 100.38(5)
P2 Ru Si C21 6.63(5)
C35 Ru Si C21 -125.95(11)
C34 Ru Si C1 52.35(11)
C33 Ru Si C1 65.76(9)
P1 Ru Si C1 142.10(8)
P3 Ru Si C1 -24.89(8)
P2 Ru Si C1 -118.64(8)
C35 Ru Si C1 108.78(13)
C34 Ru Si C11 -69.43(8)
C33 Ru Si C11 -56.02(6)
P1 Ru Si C11 20.32(5)
P3 Ru Si C11 -146.67(5)
P2 Ru Si C11 119.58(5)
C35 Ru Si C11 -13.00(11)
C21 Si C11 C12 100.38(12)
C1 Si C11 C12 -151.27(12)
Ru Si C11 C12 -13.31(13)
C21 Si C11 C16 -83.11(15)
C1 Si C11 C16 25.24(16)
Ru Si C11 C16 163.20(13)
C16 C11 C12 C13 -0.7(2)
Si C11 C12 C13 176.15(12)
C16 C11 C12 P1 176.71(11)
Si C11 C12 P1 -6.45(15)
C31 P1 C12 C11 132.20(12)
C41 P1 C12 C11 -117.04(12)
Ru P1 C12 C11 24.42(13)
C31 P1 C12 C13 -50.47(15)
C41 P1 C12 C13 60.29(14)
Ru P1 C12 C13 -158.25(12)
C11 C12 C13 C14 0.7(2)
P1 C12 C13 C14 -176.44(12)
C12 C13 C14 C15 -0.3(2)
C13 C14 C15 C16 -0.2(3)
C14 C15 C16 C11 0.2(3)
C12 C11 C16 C15 0.2(2)
Si C11 C16 C15 -176.25(13)
C1 Si C21 C22 133.95(13)
C11 Si C21 C22 -120.68(12)
Ru Si C21 C22 -5.26(13)
C1 Si C21 C26 -49.26(14)
C11 Si C21 C26 56.11(14)
Ru Si C21 C26 171.54(11)
C26 C21 C22 C23 0.2(2)
Si C21 C22 C23 177.10(11)
C26 C21 C22 P2 -177.41(11)
Si C21 C22 P2 -0.52(16)
C61 P2 C22 C21 -120.18(12)
C51 P2 C22 C21 131.42(12)
Ru P2 C22 C21 6.12(13)
C61 P2 C22 C23 62.34(14)
C51 P2 C22 C23 -46.06(14)
Ru P2 C22 C23 -171.36(12)
C21 C22 C23 C24 -1.2(2)
P2 C22 C23 C24 176.25(12)
C22 C23 C24 C25 1.1(3)
C23 C24 C25 C26 0.0(3)
C24 C25 C26 C21 -1.0(2)
C22 C21 C26 C25 0.9(2)
Si C21 C26 C25 -175.97(13)
C12 P1 C31 C32 -58.87(11)
C41 P1 C31 C32 -166.59(10)
Ru P1 C31 C32 58.02(10)
C12 P1 C31 C36 -175.00(10)
C41 P1 C31 C36 77.27(11)
Ru P1 C31 C36 -58.11(10)
C36 C31 C32 C33 55.55(16)
P1 C31 C32 C33 -55.78(14)
C31 C32 C33 C34 -50.27(18)
C31 C32 C33 Ru 27.03(16)
P1 Ru C33 C34 117.50(9)
P3 Ru C33 C34 -76.80(9)
P2 Ru C33 C34 45.4(3)
Si Ru C33 C34 -164.74(8)
C35 Ru C33 C34 32.94(9)
C34 Ru C33 C32 -109.30(15)
P1 Ru C33 C32 8.20(11)
P3 Ru C33 C32 173.89(11)
P2 Ru C33 C32 -63.9(3)
Si Ru C33 C32 85.96(11)
C35 Ru C33 C32 -76.36(12)
C32 C33 C34 C35 39.5(2)
Ru C33 C34 C35 -69.75(13)
C32 C33 C34 Ru 109.24(12)
C33 Ru C34 C35 123.11(13)
P1 Ru C34 C35 61.97(9)
P3 Ru C34 C35 -135.70(9)
P2 Ru C34 C35 -47.88(11)
Si Ru C34 C35 145.16(8)
P1 Ru C34 C33 -61.13(9)
P3 Ru C34 C33 101.20(9)
P2 Ru C34 C33 -170.99(7)
Si Ru C34 C33 22.05(12)
C35 Ru C34 C33 -123.11(13)
C33 C34 C35 C36 -33.7(2)
Ru C34 C35 C36 -100.07(13)
C33 C34 C35 Ru 66.34(12)
C33 Ru C35 C34 -34.85(9)
P1 Ru C35 C34 -117.13(9)
P3 Ru C35 C34 46.78(10)
P2 Ru C35 C34 147.14(8)
Si Ru C35 C34 -83.77(13)
C34 Ru C35 C36 113.06(15)
C33 Ru C35 C36 78.20(11)
P1 Ru C35 C36 -4.08(10)
P3 Ru C35 C36 159.83(9)
P2 Ru C35 C36 -99.80(10)
Si Ru C35 C36 29.29(17)
C34 C35 C36 C31 38.90(19)
Ru C35 C36 C31 -32.17(15)
C32 C31 C36 C35 -49.89(16)
P1 C31 C36 C35 60.92(14)
C12 P1 C41 C46 45.17(12)
C31 P1 C41 C46 155.88(11)
Ru P1 C41 C46 -87.09(11)
C12 P1 C41 C42 -82.01(13)
C31 P1 C41 C42 28.70(13)
Ru P1 C41 C42 145.73(10)
C46 C41 C42 C43 56.78(18)
P1 C41 C42 C43 -175.64(12)
C41 C42 C43 C44 -58.11(19)
C42 C43 C44 C45 57.4(2)
C43 C44 C45 C46 -55.5(2)
C44 C45 C46 C41 55.0(2)
C42 C41 C46 C45 -55.68(18)
P1 C41 C46 C45 174.07(12)
C22 P2 C51 C52 -162.11(10)
C61 P2 C51 C52 88.75(11)
Ru P2 C51 C52 -42.60(12)
C22 P2 C51 C56 68.40(13)
C61 P2 C51 C56 -40.73(14)
Ru P2 C51 C56 -172.08(10)
C56 C51 C52 C53 -55.63(17)
P2 C51 C52 C53 168.28(11)
C51 C52 C53 C54 54.52(18)
C52 C53 C54 C55 -53.04(19)
C53 C54 C55 C56 55.48(18)
C54 C55 C56 C51 -58.15(18)
C52 C51 C56 C55 56.65(17)
P2 C51 C56 C55 -173.01(11)
C22 P2 C61 C62 -29.97(13)
C51 P2 C61 C62 77.74(13)
Ru P2 C61 C62 -150.83(10)
C22 P2 C61 C66 -160.12(11)
C51 P2 C61 C66 -52.42(12)
Ru P2 C61 C66 79.01(11)
C66 C61 C62 C63 -53.18(18)
P2 C61 C62 C63 176.14(12)
C61 C62 C63 C64 57.0(2)
C62 C63 C64 C65 -58.3(2)
C63 C64 C65 C66 56.81(19)
C64 C65 C66 C61 -54.85(19)
C62 C61 C66 C65 52.60(17)
P2 C61 C66 C65 -173.51(11)
